data_2218728
loop_
_publ_author_name
'Muhammad, Niaz'
'Tahir, M. Nawaz'
'Ali, Saqib'
Zia-ur-Rehman

_publ_section_title
;
 Bis[2-(3-chlorobenzylidene)propanoato-\k^2^<i>O</i>,<i>O</i>']diethyltin(IV)
;
_journal_coeditor_code HK2473
_journal_issue 7
_journal_name_full 'Acta Crystallographica Section E'
_journal_page_first m946
_journal_page_last m947
_journal_paper_doi 10.1107/S1600536808018321
_journal_volume 64
_journal_year 2008
_chemical_formula_iupac '[Sn (C2 H5)2 (C10 H8 Cl O2)2]'
_chemical_formula_moiety 'C24 H26 Cl2 O4 Sn'
_chemical_formula_sum 'C24 H26 Cl2 O4 Sn'
_chemical_formula_weight 568.04
_chemical_name_systematic
;
Bis[2-(3-chlorobenzylidene)propanoato-\k^2^O,O']diethyltin(IV)
;
_space_group_IT_number 2
_symmetry_cell_setting triclinic
_symmetry_space_group_name_Hall '-P 1'
_symmetry_space_group_name_H-M 'P -1'
_atom_sites_solution_hydrogens geom
_atom_sites_solution_primary direct
_atom_sites_solution_secondary difmap
_audit_creation_method SHELXL97
_cell_angle_alpha 98.724(2)
_cell_angle_beta 92.250(2)
_cell_angle_gamma 100.148(2)
_cell_formula_units_Z 2
_cell_length_a 7.5171(3)
_cell_length_b 12.8388(5)
_cell_length_c 12.8712(5)
_cell_measurement_reflns_used 2981
_cell_measurement_temperature 296(2)
_cell_measurement_theta_max 26.00
_cell_measurement_theta_min 1.60
_cell_volume 1205.84(8)
_computing_cell_refinement 'APEX2 (Bruker, 2007)'
_computing_data_collection 'APEX2 (Bruker, 2007)'
_computing_data_reduction 'SAINT (Bruker, 2007)'
_computing_molecular_graphics 'ORTEP-3 for Windows (Farrugia, 1997)'
_computing_publication_material 'WinGX (Farrugia, 1999)'
_computing_structure_refinement 'SHELXL97 (Sheldrick, 2008)'
_computing_structure_solution 'SHELXS97 (Sheldrick, 2008)'
_diffrn_ambient_temperature 296(2)
_diffrn_detector_area_resol_mean 7.6
_diffrn_measured_fraction_theta_full 0.997
_diffrn_measured_fraction_theta_max 0.997
_diffrn_measurement_device_type 'Bruker KappaAPEXII CCD'
_diffrn_measurement_method \w
_diffrn_radiation_monochromator graphite
_diffrn_radiation_source 'fine-focus sealed tube'
_diffrn_radiation_type MoK\a
_diffrn_radiation_wavelength 0.71073
_diffrn_reflns_av_R_equivalents 0.0299
_diffrn_reflns_av_sigmaI/netI 0.0222
_diffrn_reflns_limit_h_max 9
_diffrn_reflns_limit_h_min -9
_diffrn_reflns_limit_k_max 15
_diffrn_reflns_limit_k_min -15
_diffrn_reflns_limit_l_max 15
_diffrn_reflns_limit_l_min -15
_diffrn_reflns_number 20475
_diffrn_reflns_theta_full 26.00
_diffrn_reflns_theta_max 26.00
_diffrn_reflns_theta_min 1.60
_exptl_absorpt_coefficient_mu 1.308
_exptl_absorpt_correction_T_max 0.819
_exptl_absorpt_correction_T_min 0.756
_exptl_absorpt_correction_type multi-scan
_exptl_absorpt_process_details '(SADABS; Bruker, 2005)'
_exptl_crystal_colour colourless
_exptl_crystal_density_diffrn 1.564
_exptl_crystal_density_method 'not measured'
_exptl_crystal_description prism
_exptl_crystal_F_000 572
_exptl_crystal_size_max 0.25
_exptl_crystal_size_mid 0.18
_exptl_crystal_size_min 0.15
_refine_diff_density_max 1.185
_refine_diff_density_min -0.698
_refine_ls_extinction_method none
_refine_ls_goodness_of_fit_ref 1.227
_refine_ls_hydrogen_treatment constr
_refine_ls_matrix_type full
_refine_ls_number_parameters 281
_refine_ls_number_reflns 4718
_refine_ls_number_restraints 0
_refine_ls_restrained_S_all 1.227
_refine_ls_R_factor_all 0.0315
_refine_ls_R_factor_gt 0.0269
_refine_ls_shift/su_max 0.002
_refine_ls_shift/su_mean 0.000
_refine_ls_structure_factor_coef Fsqd
_refine_ls_weighting_details 'calc w = 1/[\s^2^(Fo^2^)+(0.0511P)^2^+0.4634P] where P=(Fo^2^+2Fc^2^)/3'
_refine_ls_weighting_scheme calc
_refine_ls_wR_factor_gt 0.0744
_refine_ls_wR_factor_ref 0.0903
_reflns_number_gt 4364
_reflns_number_total 4718
_reflns_threshold_expression I>2\s(I)
_cod_data_source_file hk2473.cif
_cod_data_source_block I
_cod_database_code 2218728
_cod_database_fobs_code 2218728

loop_
_symmetry_equiv_pos_as_xyz
'x, y, z'
'-x, -y, -z'

loop_
_atom_site_type_symbol
_atom_site_label
_atom_site_fract_x
_atom_site_fract_y
_atom_site_fract_z
_atom_site_U_iso_or_equiv
_atom_site_adp_type
_atom_site_calc_flag
_atom_site_refinement_flags
_atom_site_occupancy
Sn Sn 0.50876(2) 0.902092(13) 0.344408(13) 0.03652(9) Uani d . 1
Cl Cl1 0.66380(16) 0.66005(12) -0.40308(7) 0.0845(4) Uani d . 1
Cl Cl2 -0.09702(18) 0.43808(10) 0.81556(10) 0.0902(4) Uani d . 1
O O1 0.5016(3) 0.79188(16) 0.20149(16) 0.0478(5) Uani d . 1
O O2 0.6318(4) 0.95295(18) 0.17974(18) 0.0543(6) Uani d . 1
O O3 0.3643(3) 0.76594(16) 0.40138(16) 0.0457(5) Uani d . 1
O O4 0.4056(3) 0.90052(16) 0.53109(17) 0.0474(5) Uani d . 1
C C1 0.2876(5) 0.9737(3) 0.3070(3) 0.0521(8) Uani d . 1
H H1A 0.2122 0.9774 0.3664 0.063 Uiso calc R 1
H H1B 0.3333 1.0466 0.2964 0.063 Uiso calc R 1
C C2 0.1719(5) 0.9147(4) 0.2096(3) 0.0667(10) Uani d . 1
H H2A 0.0636 0.9440 0.2038 0.100 Uiso calc R 1
H H2B 0.1402 0.8400 0.2150 0.100 Uiso calc R 1
H H2C 0.2385 0.9226 0.1483 0.100 Uiso calc R 1
C C3 0.7761(5) 0.9039(3) 0.4028(3) 0.0589(9) Uani d . 1
H H3A 0.8583 0.9571 0.3733 0.071 Uiso calc R 1
H H3B 0.7850 0.9255 0.4786 0.071 Uiso calc R 1
C C4 0.8352(7) 0.7972(4) 0.3775(5) 0.0894(15) Uani d . 1
H H4A 0.9571 0.8032 0.4061 0.134 Uiso calc R 1
H H4B 0.8297 0.7760 0.3025 0.134 Uiso calc R 1
H H4C 0.7563 0.7443 0.4079 0.134 Uiso calc R 1
C C5 0.5747(4) 0.8565(2) 0.1415(2) 0.0406(6) Uani d . 1
C C6 0.5873(5) 0.8162(2) 0.0280(2) 0.0427(7) Uani d . 1
C C7 0.6717(7) 0.8984(3) -0.0344(3) 0.0737(12) Uani d . 1
H H7A 0.6825 0.9685 0.0065 0.111 Uiso calc R 1
H H7B 0.5973 0.8939 -0.0979 0.111 Uiso calc R 1
H H7C 0.7898 0.8857 -0.0521 0.111 Uiso calc R 1
C C8 0.5194(4) 0.7132(3) -0.0069(2) 0.0423(6) Uani d . 1
H H8 0.4679 0.6757 0.0442 0.051 Uiso calc R 1
C C9 0.5114(4) 0.6485(3) -0.1115(2) 0.0455(7) Uani d . 1
C C10 0.5829(5) 0.6840(3) -0.2001(2) 0.0511(8) Uani d . 1
H H10 0.6380 0.7553 -0.1970 0.061 Uiso calc R 1
C C11 0.5719(5) 0.6128(4) -0.2934(3) 0.0601(10) Uani d . 1
C C12 0.4924(7) 0.5072(4) -0.3012(3) 0.0790(14) Uani d . 1
H H12 0.4873 0.4605 -0.3644 0.095 Uiso calc R 1
C C13 0.4207(7) 0.4721(3) -0.2139(3) 0.0803(13) Uani d . 1
H H13 0.3665 0.4006 -0.2177 0.096 Uiso calc R 1
C C14 0.4278(6) 0.5416(3) -0.1206(3) 0.0587(9) Uani d . 1
H H14 0.3758 0.5166 -0.0626 0.070 Uiso calc R 1
C C15 0.3402(4) 0.8045(2) 0.4963(2) 0.0361(6) Uani d . 1
C C16 0.2341(4) 0.7320(2) 0.5609(2) 0.0348(5) Uani d . 1
C C17 0.1529(5) 0.6225(2) 0.5045(3) 0.0540(8) Uani d . 1
H H17A 0.1480 0.6227 0.4299 0.081 Uiso calc R 1
H H17B 0.0326 0.6021 0.5260 0.081 Uiso calc R 1
H H17C 0.2259 0.5722 0.5213 0.081 Uiso calc R 1
C C18 0.2206(4) 0.7709(2) 0.6619(2) 0.0391(6) Uani d . 1
H H18 0.2753 0.8424 0.6818 0.047 Uiso calc R 1
C C19 0.1352(4) 0.7213(2) 0.7467(2) 0.0402(6) Uani d . 1
C C20 0.0638(4) 0.6128(3) 0.7401(2) 0.0470(7) Uani d . 1
H H20 0.0650 0.5662 0.6775 0.056 Uiso calc R 1
C C21 -0.0091(5) 0.5743(3) 0.8270(3) 0.0565(9) Uani d . 1
C C22 -0.0125(5) 0.6390(4) 0.9205(3) 0.0652(10) Uani d . 1
H H22 -0.0614 0.6114 0.9780 0.078 Uiso calc R 1
C C23 0.0583(5) 0.7464(4) 0.9278(3) 0.0671(10) Uani d . 1
H H23 0.0569 0.7920 0.9911 0.081 Uiso calc R 1
C C24 0.1312(5) 0.7877(3) 0.8426(3) 0.0540(8) Uani d . 1
H H24 0.1782 0.8606 0.8492 0.065 Uiso calc R 1

loop_
_atom_site_aniso_label
_atom_site_aniso_U_11
_atom_site_aniso_U_22
_atom_site_aniso_U_33
_atom_site_aniso_U_12
_atom_site_aniso_U_13
_atom_site_aniso_U_23
Sn 0.04917(14) 0.03108(12) 0.02580(12) -0.00113(8) 0.00705(8) 0.00225(8)
Cl1 0.0831(7) 0.1456(11) 0.0321(4) 0.0466(7) 0.0138(4) 0.0048(5)
Cl2 0.1093(9) 0.0813(7) 0.0767(7) -0.0200(6) 0.0012(6) 0.0474(6)
O1 0.0790(15) 0.0352(10) 0.0261(10) 0.0024(10) 0.0124(10) 0.0018(8)
O2 0.0764(16) 0.0401(12) 0.0402(12) -0.0021(10) 0.0138(11) -0.0007(9)
O3 0.0634(13) 0.0367(10) 0.0321(11) -0.0046(9) 0.0106(9) 0.0043(8)
O4 0.0638(13) 0.0315(10) 0.0405(12) -0.0086(9) 0.0062(10) 0.0047(9)
C1 0.061(2) 0.0546(18) 0.0385(17) 0.0111(15) -0.0012(14) 0.0024(14)
C2 0.063(2) 0.088(3) 0.045(2) 0.000(2) -0.0004(17) 0.0129(19)
C3 0.0510(19) 0.067(2) 0.050(2) 0.0071(16) -0.0010(15) -0.0108(17)
C4 0.073(3) 0.081(3) 0.122(4) 0.019(2) 0.011(3) 0.036(3)
C5 0.0529(17) 0.0384(15) 0.0306(14) 0.0095(12) 0.0083(12) 0.0036(12)
C6 0.0586(18) 0.0459(16) 0.0265(14) 0.0158(13) 0.0098(12) 0.0062(12)
C7 0.126(4) 0.051(2) 0.046(2) 0.010(2) 0.037(2) 0.0112(16)
C8 0.0534(17) 0.0437(16) 0.0294(14) 0.0123(13) 0.0042(12) 0.0003(12)
C9 0.0540(18) 0.0541(18) 0.0301(15) 0.0211(14) -0.0025(12) 0.0004(13)
C10 0.0588(19) 0.067(2) 0.0301(15) 0.0242(16) 0.0020(13) 0.0016(14)
C11 0.063(2) 0.091(3) 0.0299(16) 0.038(2) 0.0002(15) -0.0032(17)
C12 0.111(4) 0.083(3) 0.043(2) 0.046(3) -0.011(2) -0.018(2)
C13 0.125(4) 0.057(2) 0.055(2) 0.026(2) -0.015(2) -0.0098(19)
C14 0.084(3) 0.0500(19) 0.0409(18) 0.0174(17) -0.0077(17) 0.0008(14)
C15 0.0410(14) 0.0333(13) 0.0320(14) 0.0003(11) 0.0025(11) 0.0066(11)
C16 0.0393(14) 0.0300(12) 0.0328(14) -0.0005(10) 0.0028(11) 0.0053(10)
C17 0.076(2) 0.0369(15) 0.0392(17) -0.0146(14) 0.0138(16) 0.0004(13)
C18 0.0462(15) 0.0331(13) 0.0341(15) -0.0012(11) 0.0006(12) 0.0037(11)
C19 0.0386(14) 0.0491(16) 0.0308(14) 0.0019(12) 0.0010(11) 0.0073(12)
C20 0.0544(18) 0.0515(17) 0.0332(15) -0.0008(14) 0.0002(13) 0.0134(13)
C21 0.0504(18) 0.072(2) 0.049(2) -0.0015(16) -0.0001(15) 0.0309(17)
C22 0.056(2) 0.102(3) 0.0405(19) 0.005(2) 0.0084(15) 0.031(2)
C23 0.069(2) 0.099(3) 0.0312(17) 0.012(2) 0.0082(16) 0.0060(18)
C24 0.0563(19) 0.062(2) 0.0388(17) 0.0046(16) 0.0042(14) 0.0010(15)

loop_
_atom_type_symbol
_atom_type_description
_atom_type_scat_dispersion_real
_atom_type_scat_dispersion_imag
_atom_type_scat_source
C C 0.0033 0.0016 'International Tables Vol C Tables 4.2.6.8 and 6.1.1.4'
H H 0.0000 0.0000 'International Tables Vol C Tables 4.2.6.8 and 6.1.1.4'
O O 0.0106 0.0060 'International Tables Vol C Tables 4.2.6.8 and 6.1.1.4'
Cl Cl 0.1484 0.1585 'International Tables Vol C Tables 4.2.6.8 and 6.1.1.4'
Sn Sn -0.6537 1.4246 'International Tables Vol C Tables 4.2.6.8 and 6.1.1.4'

loop_
_geom_angle_atom_site_label_1
_geom_angle_atom_site_label_2
_geom_angle_atom_site_label_3
_geom_angle
_geom_angle_publ_flag
C1 Sn C3 154.28(15) yes
C1 Sn O3 98.88(12) yes
C3 Sn O3 101.22(13) yes
C1 Sn O1 98.94(11) yes
C3 Sn O1 99.02(12) yes
O3 Sn O1 83.85(8) yes
C1 Sn O2 86.19(12) yes
C3 Sn O2 88.69(13) yes
O3 Sn O2 139.87(8) yes
O1 Sn O2 56.10(7) yes
C1 Sn O4 89.58(11) yes
C3 Sn O4 89.11(12) yes
O3 Sn O4 54.58(7) yes
O1 Sn O4 138.42(7) yes
O2 Sn O4 165.46(7) yes
C5 O1 Sn 99.75(17) ?
C5 O2 Sn 84.87(18) ?
C15 O3 Sn 102.54(16) ?
C15 O4 Sn 83.54(17) ?
C2 C1 Sn 113.8(3) ?
C2 C1 H1A 108.8 ?
Sn C1 H1A 108.8 ?
C2 C1 H1B 108.8 ?
Sn C1 H1B 108.8 ?
H1A C1 H1B 107.7 ?
C1 C2 H2A 109.5 ?
C1 C2 H2B 109.5 ?
H2A C2 H2B 109.5 ?
C1 C2 H2C 109.5 ?
H2A C2 H2C 109.5 ?
H2B C2 H2C 109.5 ?
C4 C3 Sn 113.5(3) ?
C4 C3 H3A 108.9 ?
Sn C3 H3A 108.9 ?
C4 C3 H3B 108.9 ?
Sn C3 H3B 108.9 ?
H3A C3 H3B 107.7 ?
C3 C4 H4A 109.5 ?
C3 C4 H4B 109.5 ?
H4A C4 H4B 109.5 ?
C3 C4 H4C 109.5 ?
H4A C4 H4C 109.5 ?
H4B C4 H4C 109.5 ?
O2 C5 O1 119.2(3) ?
O2 C5 C6 121.2(3) ?
O1 C5 C6 119.6(3) ?
C8 C6 C5 117.4(3) ?
C8 C6 C7 127.5(3) ?
C5 C6 C7 115.1(3) ?
C6 C7 H7A 109.5 ?
C6 C7 H7B 109.5 ?
H7A C7 H7B 109.5 ?
C6 C7 H7C 109.5 ?
H7A C7 H7C 109.5 ?
H7B C7 H7C 109.5 ?
C6 C8 C9 131.5(3) ?
C6 C8 H8 114.3 ?
C9 C8 H8 114.3 ?
C10 C9 C14 118.0(3) ?
C10 C9 C8 125.7(3) ?
C14 C9 C8 116.3(3) ?
C11 C10 C9 119.6(4) ?
C11 C10 H10 120.2 ?
C9 C10 H10 120.2 ?
C12 C11 C10 122.0(4) ?
C12 C11 Cl1 119.6(3) ?
C10 C11 Cl1 118.4(4) ?
C11 C12 C13 118.5(4) ?
C11 C12 H12 120.8 ?
C13 C12 H12 120.8 ?
C12 C13 C14 120.7(4) ?
C12 C13 H13 119.7 ?
C14 C13 H13 119.7 ?
C13 C14 C9 121.2(4) ?
C13 C14 H14 119.4 ?
C9 C14 H14 119.4 ?
O4 C15 O3 119.3(2) ?
O4 C15 C16 122.7(3) ?
O3 C15 C16 118.0(2) ?
C18 C16 C15 117.4(2) ?
C18 C16 C17 126.9(3) ?
C15 C16 C17 115.7(2) ?
C16 C17 H17A 109.5 ?
C16 C17 H17B 109.5 ?
H17A C17 H17B 109.5 ?
C16 C17 H17C 109.5 ?
H17A C17 H17C 109.5 ?
H17B C17 H17C 109.5 ?
C16 C18 C19 131.5(3) ?
C16 C18 H18 114.2 ?
C19 C18 H18 114.2 ?
C20 C19 C24 117.8(3) ?
C20 C19 C18 125.0(3) ?
C24 C19 C18 117.1(3) ?
C21 C20 C19 119.9(3) ?
C21 C20 H20 120.1 ?
C19 C20 H20 120.1 ?
C22 C21 C20 122.2(3) ?
C22 C21 Cl2 119.3(3) ?
C20 C21 Cl2 118.4(3) ?
C21 C22 C23 118.3(3) ?
C21 C22 H22 120.9 ?
C23 C22 H22 120.9 ?
C22 C23 C24 121.0(4) ?
C22 C23 H23 119.5 ?
C24 C23 H23 119.5 ?
C23 C24 C19 120.8(4) ?
C23 C24 H24 119.6 ?
C19 C24 H24 119.6 ?

loop_
_geom_bond_atom_site_label_1
_geom_bond_atom_site_label_2
_geom_bond_distance
_geom_bond_publ_flag
Sn C1 2.110(3) yes
Sn C3 2.113(4) yes
Sn O3 2.1342(19) yes
Sn O1 2.137(2) yes
Sn O2 2.477(2) yes
Sn O4 2.556(2) yes
Cl1 C11 1.740(4) ?
Cl2 C21 1.739(4) ?
O1 C5 1.286(4) ?
O2 C5 1.253(4) ?
O3 C15 1.279(3) ?
O4 C15 1.251(3) ?
C1 C2 1.516(5) ?
C1 H1A 0.9700 ?
C1 H1B 0.9700 ?
C2 H2A 0.9600 ?
C2 H2B 0.9600 ?
C2 H2C 0.9600 ?
C3 C4 1.507(6) ?
C3 H3A 0.9700 ?
C3 H3B 0.9700 ?
C4 H4A 0.9600 ?
C4 H4B 0.9600 ?
C4 H4C 0.9600 ?
C5 C6 1.486(4) ?
C6 C8 1.333(5) ?
C6 C7 1.491(5) ?
C7 H7A 0.9600 ?
C7 H7B 0.9600 ?
C7 H7C 0.9600 ?
C8 C9 1.464(4) ?
C8 H8 0.9300 ?
C9 C10 1.385(5) ?
C9 C14 1.391(5) ?
C10 C11 1.385(5) ?
C10 H10 0.9300 ?
C11 C12 1.368(7) ?
C12 C13 1.368(7) ?
C12 H12 0.9300 ?
C13 C14 1.376(5) ?
C13 H13 0.9300 ?
C14 H14 0.9300 ?
C15 C16 1.489(4) ?
C16 C18 1.334(4) ?
C16 C17 1.494(4) ?
C17 H17A 0.9600 ?
C17 H17B 0.9600 ?
C17 H17C 0.9600 ?
C18 C19 1.460(4) ?
C18 H18 0.9300 ?
C19 C20 1.390(4) ?
C19 C24 1.394(4) ?
C20 C21 1.384(4) ?
C20 H20 0.9300 ?
C21 C22 1.358(6) ?
C22 C23 1.375(6) ?
C22 H22 0.9300 ?
C23 C24 1.380(5) ?
C23 H23 0.9300 ?
C24 H24 0.9300 ?

loop_
_geom_hbond_atom_site_label_D
_geom_hbond_atom_site_label_H
_geom_hbond_atom_site_label_A
_geom_hbond_distance_DH
_geom_hbond_distance_HA
_geom_hbond_distance_DA
_geom_hbond_angle_DHA
_geom_hbond_publ_flag
C7 H7A O2 0.96 2.31 2.780(5) 109.00 yes
C8 H8 O1 0.93 2.30 2.736(3) 108.00 yes
C17 H17A O3 0.96 2.31 2.749(4) 107.00 yes
C18 H18 O4 0.93 2.37 2.785(3) 107.00 yes

loop_
_geom_torsion_atom_site_label_1
_geom_torsion_atom_site_label_2
_geom_torsion_atom_site_label_3
_geom_torsion_atom_site_label_4
_geom_torsion
C1 Sn O1 C5 77.4(2)
C3 Sn O1 C5 -84.1(2)
O3 Sn O1 C5 175.5(2)
O2 Sn O1 C5 -1.84(18)
O4 Sn O1 C5 176.96(16)
C1 Sn O2 C5 -101.6(2)
C3 Sn O2 C5 103.7(2)
O3 Sn O2 C5 -2.3(3)
O1 Sn O2 C5 1.86(18)
O4 Sn O2 C5 -175.0(3)
C1 Sn O3 C15 -81.7(2)
C3 Sn O3 C15 82.2(2)
O1 Sn O3 C15 -179.83(19)
O2 Sn O3 C15 -176.35(16)
O4 Sn O3 C15 1.39(17)
C1 Sn O4 C15 99.8(2)
C3 Sn O4 C15 -105.9(2)
O3 Sn O4 C15 -1.40(17)
O1 Sn O4 C15 -3.2(2)
O2 Sn O4 C15 172.8(3)
C3 Sn C1 C2 146.1(3)
O3 Sn C1 C2 -72.8(3)
O1 Sn C1 C2 12.3(3)
O2 Sn C1 C2 67.1(3)
O4 Sn C1 C2 -126.8(3)
C1 Sn C3 C4 -168.7(3)
O3 Sn C3 C4 50.5(3)
O1 Sn C3 C4 -34.9(3)
O2 Sn C3 C4 -90.3(3)
O4 Sn C3 C4 104.1(3)
Sn O2 C5 O1 -2.9(3)
Sn O2 C5 C6 176.1(3)
Sn O1 C5 O2 3.5(3)
Sn O1 C5 C6 -175.6(2)
O2 C5 C6 C8 -178.4(3)
O1 C5 C6 C8 0.6(5)
O2 C5 C6 C7 0.0(5)
O1 C5 C6 C7 179.1(3)
C5 C6 C8 C9 -179.2(3)
C7 C6 C8 C9 2.6(6)
C6 C8 C9 C10 2.1(6)
C6 C8 C9 C14 -179.4(3)
C14 C9 C10 C11 -1.0(5)
C8 C9 C10 C11 177.4(3)
C9 C10 C11 C12 -0.2(5)
C9 C10 C11 Cl1 -179.8(2)
C10 C11 C12 C13 0.6(6)
Cl1 C11 C12 C13 -179.8(3)
C11 C12 C13 C14 0.2(7)
C12 C13 C14 C9 -1.5(7)
C10 C9 C14 C13 1.9(5)
C8 C9 C14 C13 -176.8(4)
Sn O4 C15 O3 2.2(3)
Sn O4 C15 C16 -177.8(3)
Sn O3 C15 O4 -2.7(3)
Sn O3 C15 C16 177.3(2)
O4 C15 C16 C18 -4.6(4)
O3 C15 C16 C18 175.4(3)
O4 C15 C16 C17 175.1(3)
O3 C15 C16 C17 -4.8(4)
C15 C16 C18 C19 -177.1(3)
C17 C16 C18 C19 3.2(6)
C16 C18 C19 C20 8.0(5)
C16 C18 C19 C24 -174.4(3)
C24 C19 C20 C21 0.4(5)
C18 C19 C20 C21 178.0(3)
C19 C20 C21 C22 -0.6(5)
C19 C20 C21 Cl2 180.0(2)
C20 C21 C22 C23 0.4(6)
Cl2 C21 C22 C23 179.8(3)
C21 C22 C23 C24 -0.1(6)
C22 C23 C24 C19 -0.1(6)
C20 C19 C24 C23 -0.1(5)
C18 C19 C24 C23 -177.9(3)
